data_8104554
loop_
_publ_author_name
'Du, Xigang'

_publ_section_title
;
 Crystal structure of
 trans-tetraaqua-bis{2-carboxy-4-((5-carboxypyridin-3-yl)oxy)benzoato-\k1
 N}cobalt(II) dihydrate C28H28O20N2Co
;
_journal_issue 6
_journal_name_full 'Zeitschrift f\"ur Kristallographie - New Crystal Structures'
_journal_page_first 1157
_journal_page_last 1159
_journal_paper_doi 10.1515/ncrs-2021-0257
_journal_volume 236
_journal_year 2021
_chemical_formula_moiety 'C28 H24 Co N2 O18, 2(H2 O)'
_chemical_formula_sum 'C28 H28 Co N2 O20'
_chemical_formula_weight 771.45
_space_group_crystal_system triclinic
_space_group_IT_number 2
_space_group_name_Hall '-P 1'
_space_group_name_H-M_alt 'P -1'
_atom_sites_solution_hydrogens mixed
_atom_sites_solution_primary dual
_cell_angle_alpha 93.345(3)
_cell_angle_beta 105.499(4)
_cell_angle_gamma 104.913(4)
_cell_formula_units_Z 1
_cell_length_a 7.7951(3)
_cell_length_b 9.3511(4)
_cell_length_c 11.3352(4)
_cell_measurement_reflns_used 6101
_cell_measurement_temperature 293(2)
_cell_measurement_theta_max 28.1340
_cell_measurement_theta_min 4.0030
_cell_volume 762.19(6)
_computing_cell_refinement 'CrysAlisPro 1.171.40.53 (Rigaku OD, 2019)'
_computing_data_collection 'CrysAlisPro 1.171.40.53 (Rigaku OD, 2019)'
_computing_data_reduction 'CrysAlisPro 1.171.40.53 (Rigaku OD, 2019)'
_computing_molecular_graphics 'Olex2 (Dolomanov et al., 2009)'
_computing_publication_material 'Olex2 (Dolomanov et al., 2009)'
_computing_structure_refinement 'ShelXL (Sheldrick, 2015)'
_computing_structure_solution 'ShelXT (Sheldrick, 2015)'
_diffrn_ambient_temperature 293(2)
_diffrn_detector 'CCD plate'
_diffrn_detector_area_resol_mean 8.0584
_diffrn_detector_type EosS2
_diffrn_measured_fraction_theta_full 0.997
_diffrn_measured_fraction_theta_max 0.997
_diffrn_measurement_details
;
List of Runs (angles in degrees, time in seconds):

  # Type    Start    End  Width  t~exp~   \w     \q     \k     \f   Frames
--------------------------------------------------------------------------
  1  \w    -18.00  25.00   1.00   10.00    --  -13.64 -99.00 -30.00   43
  2  \w    -17.00  25.00   1.00   10.00    --  -13.64 -99.00  30.00   42
  3  \w    -68.00  -7.00   1.00   10.00    --  -13.64 126.00 -16.13   61
  4  \w    -47.00  84.00   1.00   10.00    --   15.05   0.00  90.00  131
  5  \w      3.00  80.00   1.00   10.00    --   15.05  57.00 -60.00   77
  6  \w     -4.00  83.00   1.00   10.00    --   15.05  38.00-120.00   87
  7  \w     35.00  69.00   1.00   10.00    --   15.05 178.00-180.00   34
  8  \w     -4.00  83.00   1.00   10.00    --   15.05  38.00 150.00   87
  9  \w    -20.00  54.00   1.00   10.00    --   15.05 -99.00 -60.00   74
 10  \w     28.00  67.00   1.00   10.00    --   15.05-122.00-156.96   39
;
_diffrn_measurement_device 'four-circle diffractometer'
_diffrn_measurement_device_type 'SuperNova, Single source at offset/far, EosS2'
_diffrn_measurement_method '\w scans'
_diffrn_orient_matrix_type 'CrysAlisPro convention (1999,Acta A55,543-557)'
_diffrn_orient_matrix_UB_11 -0.0847084000
_diffrn_orient_matrix_UB_12 -0.0352659000
_diffrn_orient_matrix_UB_13 0.0118244000
_diffrn_orient_matrix_UB_21 0.0113075000
_diffrn_orient_matrix_UB_22 -0.0709549000
_diffrn_orient_matrix_UB_23 -0.0153495000
_diffrn_orient_matrix_UB_31 0.0489259000
_diffrn_orient_matrix_UB_32 0.0005899000
_diffrn_orient_matrix_UB_33 0.0626212000
_diffrn_radiation_monochromator mirror
_diffrn_radiation_probe x-ray
_diffrn_radiation_type MoK\a
_diffrn_radiation_wavelength 0.71073
_diffrn_reflns_av_R_equivalents 0.0307
_diffrn_reflns_av_unetI/netI 0.0291
_diffrn_reflns_Laue_measured_fraction_full 0.997
_diffrn_reflns_Laue_measured_fraction_max 0.997
_diffrn_reflns_limit_h_max 9
_diffrn_reflns_limit_h_min -9
_diffrn_reflns_limit_k_max 11
_diffrn_reflns_limit_k_min -11
_diffrn_reflns_limit_l_max 13
_diffrn_reflns_limit_l_min -13
_diffrn_reflns_number 10420
_diffrn_reflns_point_group_measured_fraction_full 0.997
_diffrn_reflns_point_group_measured_fraction_max 0.997
_diffrn_reflns_theta_full 25.242
_diffrn_reflns_theta_max 25.497
_diffrn_reflns_theta_min 3.335
_diffrn_source 'micro-focus sealed X-ray tube'
_diffrn_source_type 'SuperNova (Mo) X-ray Source'
_exptl_absorpt_coefficient_mu 0.661
_exptl_absorpt_correction_T_max 1.00000
_exptl_absorpt_correction_T_min 0.87141
_exptl_absorpt_correction_type multi-scan
_exptl_absorpt_process_details
;
CrysAlisPro 1.171.40.53 (Rigaku Oxford Diffraction, 2019)
Empirical absorption correction using spherical harmonics,
 implemented in SCALE3 ABSPACK scaling algorithm.
;
_exptl_crystal_colour pink
_exptl_crystal_colour_primary pink
_exptl_crystal_density_diffrn 1.681
_exptl_crystal_description block
_exptl_crystal_F_000 397
_exptl_crystal_size_max 0.36
_exptl_crystal_size_mid 0.32
_exptl_crystal_size_min 0.29
_refine_diff_density_max 0.305
_refine_diff_density_min -0.315
_refine_diff_density_rms 0.051
_refine_ls_extinction_coef .
_refine_ls_extinction_method none
_refine_ls_goodness_of_fit_ref 1.053
_refine_ls_hydrogen_treatment mixed
_refine_ls_matrix_type full
_refine_ls_number_parameters 244
_refine_ls_number_reflns 2842
_refine_ls_number_restraints 1
_refine_ls_restrained_S_all 1.055
_refine_ls_R_factor_all 0.0378
_refine_ls_R_factor_gt 0.0339
_refine_ls_shift/su_max 0.000
_refine_ls_shift/su_mean 0.000
_refine_ls_structure_factor_coef Fsqd
_refine_ls_weighting_details 'w=1/[\s^2^(Fo^2^)+(0.0278P)^2^+0.6146P] where P=(Fo^2^+2Fc^2^)/3'
_refine_ls_weighting_scheme calc
_refine_ls_wR_factor_gt 0.0781
_refine_ls_wR_factor_ref 0.0798
_reflns_Friedel_coverage 0.000
_reflns_Friedel_fraction_full .
_reflns_Friedel_fraction_max .
_reflns_number_gt 2567
_reflns_number_total 2842
_reflns_threshold_expression 'I > 2\s(I)'
_cod_data_source_file suppl_j_ncrs-2021-0257_suppl.cif
_cod_data_source_block dus
_cod_database_code 8104554
_shelx_space_group_comment
;
The symmetry employed for this shelxl refinement is uniquely defined
by the following loop, which should always be used as a source of
symmetry information in preference to the above space-group names.
They are only intended as comments.
;
_shelx_estimated_absorpt_t_max 0.831
_shelx_estimated_absorpt_t_min 0.797
_reflns_odcompleteness_completeness 99.75
_reflns_odcompleteness_iscentric 1
_reflns_odcompleteness_theta 25.30
_olex2_refinement_description
;
1. Fixed Uiso
 At 1.2 times of:
  All C(H) groups
 At 1.5 times of:
  All O(H) groups, All O(H,H) groups
2. Restrained distances
 Co1-H8A \\sim Co1-H8B
 with sigma of 0.02
3.a Free rotating group:
 O8(H8A,H8B), O10(H10A,H10B)
3.b Rotating group:
 O7(H7A,H7B)
3.c Aromatic/amide H refined with riding coordinates:
 C13(H13), C5(H5), C3(H3A), C1(H1), C8(H8), C9(H9)
3.d Idealised tetrahedral OH refined as rotating group:
 O3(H3)
;
_olex2_submission_special_instructions 'No special instructions were received'
_oxdiff_exptl_absorpt_empirical_details
;
Empirical correction (ABSPACK) includes:
- Absorption correction using spherical harmonics
- Frame scaling
;
_oxdiff_exptl_absorpt_empirical_full_max 1.854
_oxdiff_exptl_absorpt_empirical_full_min 0.491

loop_
_space_group_symop_operation_xyz
'x, y, z'
'-x, -y, -z'

loop_
_atom_site_label
_atom_site_type_symbol
_atom_site_fract_x
_atom_site_fract_y
_atom_site_fract_z
_atom_site_U_iso_or_equiv
_atom_site_adp_type
_atom_site_occupancy
_atom_site_site_symmetry_order
_atom_site_calc_flag
_atom_site_refinement_flags_posn
_atom_site_refinement_flags_adp
_atom_site_refinement_flags_occupancy
_atom_site_disorder_assembly
_atom_site_disorder_group
C1 C 0.3262(3) 0.7465(2) 0.63020(19) 0.0254(5) Uani 1 1 d . . . . .
H1 H 0.3471 0.8277 0.6889 0.031 Uiso 1 1 calc R . . . .
C2 C 0.2413(3) 0.6054(2) 0.65125(18) 0.0220(4) Uani 1 1 d . . . . .
C3 C 0.2094(3) 0.4835(2) 0.56603(18) 0.0237(4) Uani 1 1 d . . . . .
H3A H 0.1517 0.3879 0.5787 0.028 Uiso 1 1 calc R . . . .
C4 C 0.2652(3) 0.5068(2) 0.46082(18) 0.0217(4) Uani 1 1 d . . . . .
C5 C 0.3488(3) 0.6514(2) 0.44464(18) 0.0242(5) Uani 1 1 d . . . . .
H5 H 0.3850 0.6665 0.3735 0.029 Uiso 1 1 calc R . . . .
C6 C 0.2345(3) 0.3734(2) 0.37034(18) 0.0232(4) Uani 1 1 d . . . . .
C7 C 0.2025(3) 0.4783(2) 0.82234(17) 0.0218(4) Uani 1 1 d . . . . .
C8 C 0.0676(3) 0.4248(2) 0.87936(19) 0.0270(5) Uani 1 1 d . . . . .
H8 H -0.0342 0.4624 0.8681 0.032 Uiso 1 1 calc R . . . .
C9 C 0.0868(3) 0.3141(2) 0.9537(2) 0.0273(5) Uani 1 1 d . . . . .
H9 H -0.0020 0.2793 0.9940 0.033 Uiso 1 1 calc R . . . .
C10 C 0.2347(3) 0.2540(2) 0.96931(17) 0.0204(4) Uani 1 1 d . . . . .
C11 C 0.2349(3) 0.1250(2) 1.04346(18) 0.0216(4) Uani 1 1 d . . . . .
C12 C 0.3685(3) 0.3075(2) 0.90871(17) 0.0202(4) Uani 1 1 d . . . . .
C13 C 0.3520(3) 0.4218(2) 0.83614(18) 0.0225(4) Uani 1 1 d . . . . .
H13 H 0.4419 0.4595 0.7973 0.027 Uiso 1 1 calc R . . . .
C14 C 0.5278(3) 0.2461(2) 0.91323(18) 0.0242(5) Uani 1 1 d . . . . .
Co1 Co 0.5000 1.0000 0.5000 0.02458(13) Uani 1 2 d DS T P . .
N1 N 0.3795(3) 0.77070(19) 0.52806(15) 0.0247(4) Uani 1 1 d . . . . .
O1 O 0.2541(2) 0.15340(17) 1.15780(13) 0.0334(4) Uani 1 1 d . . . . .
O2 O 0.2086(2) -0.00127(16) 0.98920(13) 0.0271(3) Uani 1 1 d . . . . .
O3 O 0.5723(2) 0.17569(19) 1.00879(14) 0.0333(4) Uani 1 1 d . . . . .
H3 H 0.6406 0.1263 0.9971 0.050 Uiso 1 1 calc GR . . . .
O4 O 0.6086(2) 0.2603(2) 0.83498(15) 0.0403(4) Uani 1 1 d . . . . .
O5 O 0.1661(2) 0.24835(16) 0.39192(14) 0.0346(4) Uani 1 1 d . . . . .
O6 O 0.2861(2) 0.39998(18) 0.27250(14) 0.0324(4) Uani 1 1 d . . . . .
H6 H 0.264(5) 0.308(4) 0.220(3) 0.095(13) Uiso 1 1 d . . . . .
O7 O 0.6730(2) 1.04588(18) 0.68233(14) 0.0361(4) Uani 1 1 d . . . . .
H7A H 0.6677 0.9648 0.7132 0.054 Uiso 1 1 d GR . . . .
H7B H 0.6300 1.0962 0.7261 0.054 Uiso 1 1 d GR . . . .
O8 O 0.3075(3) 1.0771(2) 0.56010(16) 0.0384(4) Uani 1 1 d . . . . .
H8A H 0.2525 1.0465 0.6132 0.058 Uiso 1 1 d DG . . . .
H8B H 0.2419 1.1271 0.5185 0.058 Uiso 1 1 d DG . . . .
O9 O 0.1820(2) 0.59623(16) 0.75530(13) 0.0282(4) Uani 1 1 d . . . . .
O10 O 0.1419(3) 0.9888(2) 0.73233(16) 0.0518(5) Uani 1 1 d . . . . .
H10A H 0.0442 0.9166 0.7021 0.078 Uiso 1 1 d G . . . .
H10B H 0.1606 0.9937 0.8100 0.078 Uiso 1 1 d G . . . .

loop_
_atom_site_aniso_label
_atom_site_aniso_U_11
_atom_site_aniso_U_22
_atom_site_aniso_U_33
_atom_site_aniso_U_23
_atom_site_aniso_U_13
_atom_site_aniso_U_12
Co1 0.0372(3) 0.0181(2) 0.0229(2) 0.00856(16) 0.01467(18) 0.00814(17)
O9 0.0461(10) 0.0258(8) 0.0266(8) 0.0148(6) 0.0225(7) 0.0193(7)
O2 0.0334(9) 0.0218(8) 0.0292(8) 0.0052(6) 0.0115(7) 0.0101(6)
O5 0.0515(11) 0.0206(8) 0.0270(8) 0.0052(6) 0.0123(7) 0.0010(7)
O3 0.0350(9) 0.0397(10) 0.0360(9) 0.0166(7) 0.0144(7) 0.0224(8)
O6 0.0510(11) 0.0239(8) 0.0266(8) 0.0051(7) 0.0207(7) 0.0079(7)
O1 0.0604(11) 0.0266(8) 0.0192(8) 0.0087(6) 0.0156(7) 0.0174(8)
O7 0.0579(11) 0.0274(9) 0.0265(8) 0.0083(7) 0.0119(8) 0.0177(8)
O8 0.0501(11) 0.0431(10) 0.0395(10) 0.0224(8) 0.0269(8) 0.0251(9)
O4 0.0474(11) 0.0511(11) 0.0425(10) 0.0202(8) 0.0297(8) 0.0284(9)
N1 0.0355(11) 0.0186(9) 0.0235(9) 0.0078(7) 0.0134(8) 0.0074(8)
O10 0.0577(13) 0.0521(12) 0.0342(10) -0.0052(8) 0.0236(9) -0.0121(9)
C2 0.0258(11) 0.0234(10) 0.0221(10) 0.0097(8) 0.0115(8) 0.0101(9)
C12 0.0241(11) 0.0193(10) 0.0169(9) 0.0016(8) 0.0064(8) 0.0056(8)
C13 0.0275(11) 0.0216(10) 0.0207(10) 0.0054(8) 0.0126(8) 0.0047(9)
C10 0.0263(11) 0.0195(10) 0.0163(9) 0.0028(8) 0.0073(8) 0.0066(8)
C4 0.0235(11) 0.0225(11) 0.0199(10) 0.0063(8) 0.0056(8) 0.0077(8)
C11 0.0234(11) 0.0214(11) 0.0238(10) 0.0065(8) 0.0099(8) 0.0089(8)
C7 0.0324(12) 0.0183(10) 0.0179(10) 0.0061(8) 0.0101(8) 0.0088(9)
C5 0.0307(12) 0.0236(11) 0.0216(10) 0.0089(8) 0.0110(9) 0.0084(9)
C6 0.0228(11) 0.0227(11) 0.0225(10) 0.0063(8) 0.0036(8) 0.0061(9)
C3 0.0261(11) 0.0200(10) 0.0252(11) 0.0089(8) 0.0081(9) 0.0045(8)
C1 0.0343(12) 0.0219(11) 0.0237(10) 0.0057(8) 0.0115(9) 0.0106(9)
C14 0.0259(11) 0.0220(11) 0.0240(11) 0.0041(8) 0.0072(9) 0.0055(9)
C8 0.0319(12) 0.0297(12) 0.0292(11) 0.0126(9) 0.0159(9) 0.0164(10)
C9 0.0317(12) 0.0293(12) 0.0298(11) 0.0124(9) 0.0191(9) 0.0116(10)

loop_
_atom_type_symbol
_atom_type_description
_atom_type_scat_dispersion_real
_atom_type_scat_dispersion_imag
_atom_type_scat_source
C C 0.0033 0.0016 'International Tables Vol C Tables 4.2.6.8 and 6.1.1.4'
H H 0.0000 0.0000 'International Tables Vol C Tables 4.2.6.8 and 6.1.1.4'
Co Co 0.3494 0.9721 'International Tables Vol C Tables 4.2.6.8 and 6.1.1.4'
N N 0.0061 0.0033 'International Tables Vol C Tables 4.2.6.8 and 6.1.1.4'
O O 0.0106 0.0060 'International Tables Vol C Tables 4.2.6.8 and 6.1.1.4'

loop_
_geom_angle_atom_site_label_1
_geom_angle_atom_site_label_2
_geom_angle_atom_site_label_3
_geom_angle
_geom_angle_site_symmetry_1
_geom_angle_site_symmetry_3
O7 Co1 O7 180.00(10) 2_676 .
O7 Co1 N1 89.67(6) . 2_676
O7 Co1 N1 89.67(6) 2_676 .
O7 Co1 N1 90.33(6) 2_676 2_676
O7 Co1 N1 90.33(6) . .
O8 Co1 O7 88.82(7) . .
O8 Co1 O7 91.18(7) . 2_676
O8 Co1 O7 88.82(7) 2_676 2_676
O8 Co1 O7 91.18(7) 2_676 .
O8 Co1 O8 180.0 . 2_676
O8 Co1 N1 92.57(7) . .
O8 Co1 N1 87.43(7) . 2_676
O8 Co1 N1 87.43(7) 2_676 .
O8 Co1 N1 92.57(7) 2_676 2_676
N1 Co1 N1 180.0 . 2_676
C2 O9 C7 118.42(16) . .
C14 O3 H3 109.5 . .
C6 O6 H6 111(2) . .
Co1 O7 H7A 109.4 . .
Co1 O7 H7B 109.2 . .
H7A O7 H7B 104.5 . .
Co1 O8 H8A 129.6 . .
Co1 O8 H8B 123.2 . .
H8A O8 H8B 104.5 . .
C5 N1 Co1 122.88(13) . .
C1 N1 Co1 119.23(14) . .
C1 N1 C5 117.83(18) . .
H10A O10 H10B 104.5 . .
O9 C2 C1 116.86(18) . .
C3 C2 O9 123.14(18) . .
C3 C2 C1 119.87(18) . .
C13 C12 C10 119.63(19) . .
C13 C12 C14 116.65(18) . .
C10 C12 C14 123.69(18) . .
C12 C13 H13 120.1 . .
C7 C13 C12 119.79(19) . .
C7 C13 H13 120.1 . .
C12 C10 C11 123.32(18) . .
C9 C10 C12 118.89(18) . .
C9 C10 C11 117.61(18) . .
C5 C4 C6 122.96(18) . .
C3 C4 C5 119.08(19) . .
C3 C4 C6 117.95(18) . .
O2 C11 O1 124.35(18) . .
O2 C11 C10 118.90(17) . .
O1 C11 C10 116.67(18) . .
C13 C7 O9 122.51(18) . .
C13 C7 C8 121.32(18) . .
C8 C7 O9 116.11(18) . .
N1 C5 C4 122.52(18) . .
N1 C5 H5 118.7 . .
C4 C5 H5 118.7 . .
O5 C6 O6 124.05(19) . .
O5 C6 C4 119.89(18) . .
O6 C6 C4 116.06(18) . .
C2 C3 C4 118.31(19) . .
C2 C3 H3A 120.8 . .
C4 C3 H3A 120.8 . .
N1 C1 C2 122.39(19) . .
N1 C1 H1 118.8 . .
C2 C1 H1 118.8 . .
O3 C14 C12 114.15(18) . .
O4 C14 O3 123.4(2) . .
O4 C14 C12 122.43(19) . .
C7 C8 H8 120.6 . .
C7 C8 C9 118.7(2) . .
C9 C8 H8 120.6 . .
C10 C9 C8 121.6(2) . .
C10 C9 H9 119.2 . .
C8 C9 H9 119.2 . .

loop_
_geom_bond_atom_site_label_1
_geom_bond_atom_site_label_2
_geom_bond_distance
_geom_bond_site_symmetry_2
Co1 O7 2.0935(15) .
Co1 O7 2.0935(15) 2_676
Co1 O8 2.0693(16) .
Co1 O8 2.0693(16) 2_676
Co1 N1 2.1872(17) .
Co1 N1 2.1872(17) 2_676
O9 C2 1.376(2) .
O9 C7 1.394(2) .
O2 C11 1.240(2) .
O5 C6 1.222(2) .
O3 H3 0.8200 .
O3 C14 1.314(2) .
O6 C6 1.293(2) .
O6 H6 0.96(4) .
O1 C11 1.268(2) .
O7 H7A 0.8499 .
O7 H7B 0.8502 .
O8 H8A 0.8502 .
O8 H8B 0.8502 .
O4 C14 1.212(3) .
N1 C5 1.347(3) .
N1 C1 1.343(3) .
O10 H10A 0.8500 .
O10 H10B 0.8501 .
C2 C3 1.375(3) .
C2 C1 1.381(3) .
C12 C13 1.397(3) .
C12 C10 1.402(3) .
C12 C14 1.487(3) .
C13 H13 0.9300 .
C13 C7 1.375(3) .
C10 C11 1.510(3) .
C10 C9 1.383(3) .
C4 C5 1.388(3) .
C4 C6 1.494(3) .
C4 C3 1.385(3) .
C7 C8 1.380(3) .
C5 H5 0.9300 .
C3 H3A 0.9300 .
C1 H1 0.9300 .
C8 H8 0.9300 .
C8 C9 1.385(3) .
C9 H9 0.9300 .

loop_
_geom_torsion_atom_site_label_1
_geom_torsion_atom_site_label_2
_geom_torsion_atom_site_label_3
_geom_torsion_atom_site_label_4
_geom_torsion
_geom_torsion_site_symmetry_1
_geom_torsion_site_symmetry_2
_geom_torsion_site_symmetry_3
_geom_torsion_site_symmetry_4
Co1 N1 C5 C4 -177.25(15) . . . .
Co1 N1 C1 C2 176.95(16) . . . .
O9 C2 C3 C4 176.11(19) . . . .
O9 C2 C1 N1 -175.80(19) . . . .
O9 C7 C8 C9 -175.98(19) . . . .
C2 O9 C7 C13 35.7(3) . . . .
C2 O9 C7 C8 -147.11(19) . . . .
C12 C13 C7 O9 177.37(18) . . . .
C12 C13 C7 C8 0.3(3) . . . .
C12 C10 C11 O2 -65.5(3) . . . .
C12 C10 C11 O1 117.6(2) . . . .
C12 C10 C9 C8 0.3(3) . . . .
C13 C12 C10 C11 176.29(18) . . . .
C13 C12 C10 C9 1.3(3) . . . .
C13 C12 C14 O3 159.80(18) . . . .
C13 C12 C14 O4 -20.3(3) . . . .
C13 C7 C8 C9 1.3(3) . . . .
C10 C12 C13 C7 -1.6(3) . . . .
C10 C12 C14 O3 -22.2(3) . . . .
C10 C12 C14 O4 157.7(2) . . . .
C11 C10 C9 C8 -175.0(2) . . . .
C7 O9 C2 C3 42.7(3) . . . .
C7 O9 C2 C1 -141.5(2) . . . .
C7 C8 C9 C10 -1.6(3) . . . .
C5 N1 C1 C2 -0.4(3) . . . .
C5 C4 C6 O5 177.4(2) . . . .
C5 C4 C6 O6 -1.8(3) . . . .
C5 C4 C3 C2 -0.7(3) . . . .
C6 C4 C5 N1 -178.53(19) . . . .
C6 C4 C3 C2 178.42(18) . . . .
C3 C2 C1 N1 0.2(3) . . . .
C3 C4 C5 N1 0.6(3) . . . .
C3 C4 C6 O5 -1.7(3) . . . .
C3 C4 C6 O6 179.04(19) . . . .
C1 N1 C5 C4 0.0(3) . . . .
C1 C2 C3 C4 0.4(3) . . . .
C14 C12 C13 C7 176.50(18) . . . .
C14 C12 C10 C11 -1.6(3) . . . .
C14 C12 C10 C9 -176.67(19) . . . .
C9 C10 C11 O2 109.6(2) . . . .
C9 C10 C11 O1 -67.3(3) . . . .
